data_4034098
loop_
_publ_author_name
'Kim, Jinwoo'
'Kim, Suhyeon'
'Kim, Dongwook'
'Chang, Sukbok'

_publ_section_title
;
 Ru-Catalyzed Deoxygenative Regioselective C8-H Arylation of Quinoline
 <i>N</i>-Oxides.
;
_journal_issue 20
_journal_name_full 'The Journal of organic chemistry'
_journal_page_first 13150
_journal_page_last 13158
_journal_paper_doi 10.1021/acs.joc.9b01548
_journal_volume 84
_journal_year 2019
_chemical_formula_sum 'C20 H12 F3 N'
_chemical_formula_weight 323.31
_space_group_crystal_system triclinic
_space_group_IT_number 2
_space_group_name_Hall '-P 1'
_space_group_name_H-M_alt 'P -1'
_atom_sites_solution_hydrogens geom
_audit_creation_method SHELXL-2018/3
_cell_angle_alpha 86.02(3)
_cell_angle_beta 89.99(3)
_cell_angle_gamma 79.10(3)
_cell_formula_units_Z 8
_cell_length_a 10.125(2)
_cell_length_b 13.337(3)
_cell_length_c 22.762(5)
_cell_measurement_reflns_used 54825
_cell_measurement_temperature 223(2)
_cell_measurement_theta_max 33.575
_cell_measurement_theta_min 0.418
_cell_volume 3010.7(12)
_computing_cell_refinement HKL3000sm
_computing_data_collection 'PAL BL2D-SMDC Program'
_computing_data_reduction HKL3000sm
_computing_structure_refinement SHELXL
_computing_structure_solution SHELXS
_diffrn_ambient_temperature 223(2)
_diffrn_measured_fraction_theta_full 0.999
_diffrn_measured_fraction_theta_max 0.998
_diffrn_measurement_device_type 'Rayonix MX225HS CCD area detector'
_diffrn_measurement_method 'omega scan'
_diffrn_radiation_type synchrotron
_diffrn_radiation_wavelength 0.730
_diffrn_reflns_av_R_equivalents 0.0386
_diffrn_reflns_av_unetI/netI 0.0637
_diffrn_reflns_Laue_measured_fraction_full 0.999
_diffrn_reflns_Laue_measured_fraction_max 0.998
_diffrn_reflns_limit_h_max 12
_diffrn_reflns_limit_h_min -12
_diffrn_reflns_limit_k_max 16
_diffrn_reflns_limit_k_min -16
_diffrn_reflns_limit_l_max 28
_diffrn_reflns_limit_l_min -28
_diffrn_reflns_number 24164
_diffrn_reflns_point_group_measured_fraction_full 0.999
_diffrn_reflns_point_group_measured_fraction_max 0.998
_diffrn_reflns_theta_full 25.976
_diffrn_reflns_theta_max 26.997
_diffrn_reflns_theta_min 1.790
_diffrn_source 'PLSII 2D bending magnet'
_exptl_absorpt_coefficient_mu 0.115
_exptl_absorpt_correction_T_max 1.000
_exptl_absorpt_correction_T_min 0.905
_exptl_absorpt_correction_type empirical
_exptl_absorpt_process_details 'HKL3000sm Scalepack'
_exptl_crystal_colour colorless
_exptl_crystal_density_diffrn 1.427
_exptl_crystal_description rod
_exptl_crystal_F_000 1328
_exptl_crystal_size_max 0.062
_exptl_crystal_size_mid 0.032
_exptl_crystal_size_min 0.028
_refine_diff_density_max 0.310
_refine_diff_density_min -0.280
_refine_diff_density_rms 0.052
_refine_ls_extinction_method none
_refine_ls_goodness_of_fit_ref 0.910
_refine_ls_hydrogen_treatment constr
_refine_ls_matrix_type full
_refine_ls_number_parameters 1149
_refine_ls_number_reflns 12104
_refine_ls_number_restraints 720
_refine_ls_restrained_S_all 0.948
_refine_ls_R_factor_all 0.1194
_refine_ls_R_factor_gt 0.0643
_refine_ls_shift/su_max 0.004
_refine_ls_shift/su_mean 0.000
_refine_ls_structure_factor_coef Fsqd
_refine_ls_weighting_details 'w=1/[\s^2^(Fo^2^)+(0.1215P)^2^] where P=(Fo^2^+2Fc^2^)/3'
_refine_ls_weighting_scheme calc
_refine_ls_wR_factor_gt 0.1728
_refine_ls_wR_factor_ref 0.1979
_reflns_Friedel_coverage 0.000
_reflns_number_gt 6078
_reflns_number_total 12104
_reflns_threshold_expression 'I > 2\s(I)'
_cod_data_source_file jo9b01548_si_004.cif
_cod_data_source_block PO19055_002
_cod_original_cell_volume 3010.8(11)
_cod_database_code 4034098
_shelx_shelxl_version_number 2018/3
_shelx_space_group_comment
;
The symmetry employed for this shelxl refinement is uniquely defined
by the following loop, which should always be used as a source of
symmetry information in preference to the above space-group names.
They are only intended as comments.
;
_shelx_estimated_absorpt_t_min 0.993
_shelx_estimated_absorpt_t_max 0.997

loop_
_space_group_symop_operation_xyz
'x, y, z'
'-x, -y, -z'

loop_
_atom_site_label
_atom_site_type_symbol
_atom_site_fract_x
_atom_site_fract_y
_atom_site_fract_z
_atom_site_U_iso_or_equiv
_atom_site_adp_type
_atom_site_occupancy
_atom_site_site_symmetry_order
_atom_site_calc_flag
_atom_site_refinement_flags_posn
_atom_site_refinement_flags_adp
_atom_site_refinement_flags_occupancy
_atom_site_disorder_assembly
_atom_site_disorder_group
N1A N 0.40956(18) 0.57266(14) 0.43235(8) 0.0463(5) Uani 1 1 d . . . . .
C2A C 0.4754(2) 0.63599(19) 0.45662(10) 0.0513(6) Uani 1 1 d . . . . .
H2A H 0.542642 0.608354 0.484834 0.062 Uiso 1 1 calc R U . . .
C3A C 0.4515(2) 0.74075(19) 0.44302(11) 0.0542(6) Uani 1 1 d . . . . .
H3A H 0.502607 0.782325 0.461040 0.065 Uiso 1 1 calc R U . . .
C4A C 0.3523(2) 0.78279(18) 0.40292(11) 0.0520(6) Uani 1 1 d . . . . .
H4A H 0.333991 0.853866 0.393596 0.062 Uiso 1 1 calc R U . . .
C5A C 0.2776(2) 0.71958(16) 0.37564(9) 0.0423(5) Uani 1 1 d . . . . .
C6A C 0.3116(2) 0.61353(17) 0.39126(9) 0.0416(5) Uani 1 1 d . . . . .
C7A C 0.2409(2) 0.54287(17) 0.36505(9) 0.0423(5) Uani 1 1 d . . . . .
C8A C 0.1382(2) 0.58217(18) 0.32654(10) 0.0486(6) Uani 1 1 d . . . . .
H8A H 0.090635 0.536635 0.310049 0.058 Uiso 1 1 calc R U . . .
C9A C 0.0991(2) 0.68840(18) 0.30998(10) 0.0476(6) Uani 1 1 d . . . . .
C10A C 0.1687(2) 0.75891(17) 0.33336(10) 0.0441(5) Uani 1 1 d . . . . .
C11A C 0.1278(2) 0.86347(19) 0.31626(11) 0.0552(6) Uani 1 1 d . . . . .
H11A H 0.172717 0.911429 0.331832 0.066 Uiso 1 1 calc R U . . .
C12A C 0.0234(3) 0.8963(2) 0.27730(12) 0.0612(7) Uani 1 1 d . . . . .
H12A H -0.001997 0.966522 0.266209 0.073 Uiso 1 1 calc R U . . .
C13A C -0.0459(3) 0.8272(2) 0.25372(12) 0.0635(7) Uani 1 1 d . . . . .
H13A H -0.117663 0.850720 0.227036 0.076 Uiso 1 1 calc R U . . .
C14A C -0.0088(2) 0.7248(2) 0.26966(11) 0.0582(7) Uani 1 1 d . . . . .
H14A H -0.055338 0.678185 0.253694 0.070 Uiso 1 1 calc R U . . .
C15A C 0.2752(3) 0.4300(2) 0.38053(12) 0.0437(7) Uani 0.912(3) 1 d . . P A 1
C16A C 0.4068(2) 0.3752(2) 0.37790(11) 0.0523(7) Uani 0.912(3) 1 d . . P A 1
H16A H 0.477113 0.410193 0.368418 0.063 Uiso 0.912(3) 1 calc R U P A 1
C17A C 0.4345(3) 0.2713(2) 0.38896(12) 0.0577(8) Uani 0.912(3) 1 d . . P A 1
H17A H 0.523495 0.235601 0.386565 0.069 Uiso 0.912(3) 1 calc R U P A 1
C18A C 0.3331(4) 0.2179(2) 0.40363(14) 0.0522(8) Uani 0.912(3) 1 d . . P A 1
C19A C 0.2016(3) 0.2716(2) 0.40626(12) 0.0573(8) Uani 0.912(3) 1 d . . P A 1
H19A H 0.131459 0.236329 0.415657 0.069 Uiso 0.912(3) 1 calc R U P A 1
C20A C 0.1742(3) 0.3758(2) 0.39516(11) 0.0506(7) Uani 0.912(3) 1 d . . P A 1
H20A H 0.085018 0.411313 0.397509 0.061 Uiso 0.912(3) 1 calc R U P A 1
C25A C 0.2749(19) 0.4366(8) 0.3707(7) 0.027(4) Uani 0.088(3) 1 d G U P A 2
C26A C 0.3145(16) 0.3706(10) 0.3266(5) 0.026(3) Uani 0.088(3) 1 d G U P A 2
H26A H 0.323761 0.397122 0.287757 0.031 Uiso 0.088(3) 1 calc R U P A 2
C27A C 0.3403(16) 0.2653(10) 0.3398(6) 0.027(3) Uani 0.088(3) 1 d G U P A 2
H27A H 0.367070 0.220716 0.310015 0.032 Uiso 0.088(3) 1 calc R U P A 2
C28A C 0.327(2) 0.2261(8) 0.3972(6) 0.029(4) Uani 0.088(3) 1 d G U P A 2
C29A C 0.2871(17) 0.2921(11) 0.4413(5) 0.029(3) Uani 0.088(3) 1 d G U P A 2
H29A H 0.277788 0.265528 0.480149 0.034 Uiso 0.088(3) 1 calc R U P A 2
C30A C 0.2612(16) 0.3973(10) 0.4281(6) 0.028(3) Uani 0.088(3) 1 d G U P A 2
H30A H 0.234479 0.441934 0.457892 0.034 Uiso 0.088(3) 1 calc R U P A 2
C21A C 0.3625(3) 0.1064(2) 0.41620(15) 0.0666(7) Uani 1 1 d . . . . .
F22A F 0.4549(9) 0.0593(3) 0.3825(4) 0.126(3) Uani 0.614(7) 1 d . U P A 1
F23A F 0.4007(12) 0.0802(3) 0.4707(3) 0.130(3) Uani 0.614(7) 1 d . U P A 1
F24A F 0.2572(5) 0.0621(3) 0.4085(5) 0.115(2) Uani 0.614(7) 1 d . U P A 1
F32A F 0.4907(8) 0.0674(6) 0.4282(8) 0.116(3) Uani 0.386(7) 1 d . U P A 2
F33A F 0.3001(14) 0.0735(5) 0.4601(6) 0.117(4) Uani 0.386(7) 1 d . U P A 2
F34A F 0.3365(18) 0.0558(5) 0.3716(4) 0.121(3) Uani 0.386(7) 1 d . U P A 2
N1B N 0.89964(18) 0.57257(14) 0.43308(8) 0.0444(4) Uani 1 1 d . . . . .
C2B C 0.9595(2) 0.63487(19) 0.46161(10) 0.0513(6) Uani 1 1 d . . . . .
H2B H 1.024637 0.605982 0.490450 0.062 Uiso 1 1 calc R U . . .
C3B C 0.9315(3) 0.74068(19) 0.45137(11) 0.0566(6) Uani 1 1 d . . . . .
H3B H 0.977407 0.781785 0.472626 0.068 Uiso 1 1 calc R U . . .
C4B C 0.8363(2) 0.78418(18) 0.40990(10) 0.0510(6) Uani 1 1 d . . . . .
H4B H 0.815693 0.855726 0.402752 0.061 Uiso 1 1 calc R U . . .
C5B C 0.7693(2) 0.72200(16) 0.37798(9) 0.0398(5) Uani 1 1 d . . . . .
C6B C 0.8048(2) 0.61550(16) 0.39110(9) 0.0392(5) Uani 1 1 d . . . . .
C7B C 0.7446(2) 0.54590(16) 0.35889(9) 0.0393(5) Uani 1 1 d . . . . .
C8B C 0.6570(2) 0.58650(17) 0.31368(10) 0.0486(6) Uani 1 1 d . . . . .
H8B H 0.621123 0.541336 0.291160 0.058 Uiso 1 1 calc R U . . .
C9B C 0.6178(2) 0.69330(18) 0.29915(10) 0.0469(6) Uani 1 1 d . . . . .
C10B C 0.6702(2) 0.76295(16) 0.33202(9) 0.0415(5) Uani 1 1 d . . . . .
C11B C 0.6253(2) 0.86802(18) 0.31815(11) 0.0510(6) Uani 1 1 d . . . . .
H11B H 0.658446 0.915650 0.339839 0.061 Uiso 1 1 calc R U . . .
C12B C 0.5342(2) 0.9020(2) 0.27358(12) 0.0596(7) Uani 1 1 d . . . . .
H12B H 0.504530 0.972796 0.265421 0.072 Uiso 1 1 calc R U . . .
C13B C 0.4852(3) 0.8345(2) 0.24042(12) 0.0655(7) Uani 1 1 d . . . . .
H13B H 0.424053 0.859185 0.209324 0.079 Uiso 1 1 calc R U . . .
C14B C 0.5254(3) 0.7314(2) 0.25270(12) 0.0626(7) Uani 1 1 d . . . . .
H14B H 0.491259 0.685524 0.230065 0.075 Uiso 1 1 calc R U . . .
C15B C 0.7762(3) 0.4345(2) 0.37246(13) 0.0400(7) Uani 0.911(3) 1 d . . P B 1
C16B C 0.7617(2) 0.39257(19) 0.42931(11) 0.0450(6) Uani 0.911(3) 1 d . . P B 1
H16B H 0.734817 0.436304 0.459544 0.054 Uiso 0.911(3) 1 calc R U P B 1
C17B C 0.7861(2) 0.28882(19) 0.44195(11) 0.0471(7) Uani 0.911(3) 1 d . . P B 1
H17B H 0.774728 0.262199 0.480562 0.056 Uiso 0.911(3) 1 calc R U P B 1
C18B C 0.8273(3) 0.2227(2) 0.39828(17) 0.0482(8) Uani 0.911(3) 1 d . . P B 1
C19B C 0.8408(2) 0.26361(19) 0.34111(11) 0.0484(7) Uani 0.911(3) 1 d . . P B 1
H19B H 0.867146 0.219853 0.310829 0.058 Uiso 0.911(3) 1 calc R U P B 1
C20B C 0.8159(2) 0.36775(18) 0.32894(11) 0.0447(6) Uani 0.911(3) 1 d . . P B 1
H20B H 0.825921 0.394436 0.290228 0.054 Uiso 0.911(3) 1 calc R U P B 1
C25B C 0.7801(16) 0.4270(9) 0.3824(10) 0.035(4) Uani 0.089(3) 1 d G U P B 2
C26B C 0.6772(12) 0.3742(11) 0.3967(8) 0.035(4) Uani 0.089(3) 1 d G U P B 2
H26B H 0.588315 0.410029 0.399250 0.043 Uiso 0.089(3) 1 calc R U P B 2
C27B C 0.7058(14) 0.2683(12) 0.4072(8) 0.035(4) Uani 0.089(3) 1 d G U P B 2
H27B H 0.636256 0.232614 0.416816 0.042 Uiso 0.089(3) 1 calc R U P B 2
C28B C 0.8373(16) 0.2153(9) 0.4033(10) 0.035(4) Uani 0.089(3) 1 d G U P B 2
C29B C 0.9402(12) 0.2681(11) 0.3891(8) 0.036(4) Uani 0.089(3) 1 d G U P B 2
H29B H 1.029066 0.232249 0.386482 0.043 Uiso 0.089(3) 1 calc R U P B 2
C30B C 0.9116(13) 0.3740(11) 0.3786(8) 0.035(4) Uani 0.089(3) 1 d G U P B 2
H30B H 0.981127 0.409665 0.368915 0.041 Uiso 0.089(3) 1 calc R U P B 2
C21B C 0.8556(3) 0.1097(2) 0.41223(15) 0.0618(7) Uani 1 1 d . . . . .
F22B F 0.9151(16) 0.0574(5) 0.3698(4) 0.109(3) Uani 0.389(8) 1 d . U P B 1
F23B F 0.7478(7) 0.0719(5) 0.4242(8) 0.117(3) Uani 0.389(8) 1 d . U P B 1
F24B F 0.9331(15) 0.0805(5) 0.4579(6) 0.113(3) Uani 0.389(8) 1 d . U P B 1
F32B F 0.9816(5) 0.0673(4) 0.4031(5) 0.120(2) Uani 0.611(8) 1 d . U P B 2
F33B F 0.7845(9) 0.0626(3) 0.3793(4) 0.120(2) Uani 0.611(8) 1 d . U P B 2
F34B F 0.8326(12) 0.0804(3) 0.4665(3) 0.121(2) Uani 0.611(8) 1 d . U P B 2
N1C N 0.43707(17) 0.42648(13) 0.06768(8) 0.0437(4) Uani 1 1 d . . . . .
C2C C 0.5283(2) 0.36502(19) 0.03937(10) 0.0519(6) Uani 1 1 d . . . . .
H2C H 0.578743 0.394497 0.010620 0.062 Uiso 1 1 calc R U . . .
C3C C 0.5547(2) 0.25928(19) 0.04933(10) 0.0555(6) Uani 1 1 d . . . . .
H3C H 0.622337 0.218973 0.028298 0.067 Uiso 1 1 calc R U . . .
C4C C 0.4810(2) 0.21456(18) 0.09010(10) 0.0508(6) Uani 1 1 d . . . . .
H4C H 0.496404 0.142947 0.096866 0.061 Uiso 1 1 calc R U . . .
C5C C 0.3820(2) 0.27613(16) 0.12188(9) 0.0396(5) Uani 1 1 d . . . . .
C6C C 0.3640(2) 0.38245(16) 0.10914(9) 0.0378(5) Uani 1 1 d . . . . .
C7C C 0.2682(2) 0.45140(16) 0.14175(9) 0.0403(5) Uani 1 1 d . . . . .
C8C C 0.2006(2) 0.41030(17) 0.18632(10) 0.0481(6) Uani 1 1 d . . . . .
H8C H 0.141582 0.455000 0.208862 0.058 Uiso 1 1 calc R U . . .
C9C C 0.2151(2) 0.30324(18) 0.20034(10) 0.0464(6) Uani 1 1 d . . . . .
C10C C 0.3028(2) 0.23428(16) 0.16747(9) 0.0407(5) Uani 1 1 d . . . . .
C11C C 0.3104(2) 0.12937(18) 0.18044(10) 0.0504(6) Uani 1 1 d . . . . .
H11C H 0.368079 0.082425 0.158676 0.060 Uiso 1 1 calc R U . . .
C12C C 0.2350(2) 0.09383(19) 0.22439(11) 0.0582(7) Uani 1 1 d . . . . .
H12C H 0.240683 0.022979 0.232099 0.070 Uiso 1 1 calc R U . . .
C13C C 0.1510(3) 0.1612(2) 0.25735(12) 0.0647(7) Uani 1 1 d . . . . .
H13C H 0.100926 0.136183 0.287889 0.078 Uiso 1 1 calc R U . . .
C14C C 0.1405(3) 0.2636(2) 0.24582(11) 0.0618(7) Uani 1 1 d . . . . .
H14C H 0.082549 0.308892 0.268452 0.074 Uiso 1 1 calc R U . . .
C15C C 0.2441(3) 0.56304(19) 0.12814(13) 0.0395(7) Uani 0.917(3) 1 d . . P C 1
C16C C 0.2491(2) 0.62961(19) 0.17176(11) 0.0465(6) Uani 0.917(3) 1 d . . P C 1
H16C H 0.271651 0.602852 0.210522 0.056 Uiso 0.917(3) 1 calc R U P C 1
C17C C 0.2218(2) 0.73378(19) 0.15973(11) 0.0493(7) Uani 0.917(3) 1 d . . P C 1
H17C H 0.225949 0.777437 0.190091 0.059 Uiso 0.917(3) 1 calc R U P C 1
C18C C 0.1879(3) 0.7748(2) 0.10269(15) 0.0478(8) Uani 0.917(3) 1 d . . P C 1
C19C C 0.1810(2) 0.70855(19) 0.05869(11) 0.0472(6) Uani 0.917(3) 1 d . . P C 1
H19C H 0.157151 0.735328 0.020046 0.057 Uiso 0.917(3) 1 calc R U P C 1
C20C C 0.2087(2) 0.60501(19) 0.07105(11) 0.0454(6) Uani 0.917(3) 1 d . . P C 1
H20C H 0.203856 0.561350 0.040755 0.054 Uiso 0.917(3) 1 calc R U P C 1
C25C C 0.2371(16) 0.5721(9) 0.1187(10) 0.029(4) Uani 0.083(3) 1 d G U P C 2
C26C C 0.1077(13) 0.6245(11) 0.1044(8) 0.030(4) Uani 0.083(3) 1 d G U P C 2
H26C H 0.036581 0.588482 0.102681 0.036 Uiso 0.083(3) 1 calc R U P C 2
C27C C 0.0835(12) 0.7301(11) 0.0928(8) 0.030(4) Uani 0.083(3) 1 d G U P C 2
H27C H -0.004000 0.765509 0.083116 0.036 Uiso 0.083(3) 1 calc R U P C 2
C28C C 0.1886(16) 0.7833(9) 0.0954(10) 0.031(4) Uani 0.083(3) 1 d G U P C 2
C29C C 0.3180(13) 0.7309(11) 0.1096(8) 0.030(4) Uani 0.083(3) 1 d G U P C 2
H29C H 0.389102 0.766864 0.111400 0.036 Uiso 0.083(3) 1 calc R U P C 2
C30C C 0.3422(12) 0.6253(11) 0.1213(8) 0.029(4) Uani 0.083(3) 1 d G U P C 2
H30C H 0.429686 0.589837 0.130966 0.034 Uiso 0.083(3) 1 calc R U P C 2
C21C C 0.1590(3) 0.8882(2) 0.08841(14) 0.0603(7) Uani 1 1 d . . . . .
F22C F 0.1091(9) 0.9176(3) 0.0354(2) 0.118(2) Uani 0.679(7) 1 d . U P C 1
F23C F 0.2673(4) 0.9296(3) 0.0920(4) 0.121(2) Uani 0.679(7) 1 d . U P C 1
F24C F 0.0720(7) 0.9369(3) 0.1244(3) 0.117(2) Uani 0.679(7) 1 d . U P C 1
F32C F 0.0323(8) 0.9255(6) 0.0814(9) 0.112(3) Uani 0.321(7) 1 d . U P C 2
F33C F 0.2127(17) 0.9159(5) 0.0412(5) 0.104(4) Uani 0.321(7) 1 d . U P C 2
F34C F 0.2041(16) 0.9379(5) 0.1290(5) 0.100(3) Uani 0.321(7) 1 d . U P C 2
N1D N 0.94579(18) 0.42846(14) 0.06726(8) 0.0466(5) Uani 1 1 d . . . . .
C2D C 1.0429(2) 0.36457(19) 0.04315(10) 0.0504(6) Uani 1 1 d . . . . .
H2D H 1.096833 0.391721 0.014940 0.061 Uiso 1 1 calc R U . . .
C3D C 1.0701(2) 0.25986(19) 0.05697(11) 0.0547(6) Uani 1 1 d . . . . .
H3D H 1.141241 0.217736 0.038870 0.066 Uiso 1 1 calc R U . . .
C4D C 0.9917(2) 0.21874(18) 0.09735(10) 0.0516(6) Uani 1 1 d . . . . .
H4D H 1.008158 0.147750 0.106972 0.062 Uiso 1 1 calc R U . . .
C5D C 0.8868(2) 0.28264(16) 0.12437(9) 0.0419(5) Uani 1 1 d . . . . .
C6D C 0.8681(2) 0.38806(16) 0.10822(9) 0.0407(5) Uani 1 1 d . . . . .
C7D C 0.7630(2) 0.45896(16) 0.13460(9) 0.0417(5) Uani 1 1 d . . . . .
C8D C 0.6794(2) 0.42075(17) 0.17320(10) 0.0481(6) Uani 1 1 d . . . . .
H8D H 0.609136 0.466636 0.189424 0.058 Uiso 1 1 calc R U . . .
C9D C 0.6933(2) 0.31449(18) 0.19016(10) 0.0479(6) Uani 1 1 d . . . . .
C10D C 0.7979(2) 0.24342(17) 0.16683(9) 0.0438(5) Uani 1 1 d . . . . .
C11D C 0.8080(2) 0.13948(18) 0.18479(11) 0.0541(6) Uani 1 1 d . . . . .
H11D H 0.876678 0.091185 0.169363 0.065 Uiso 1 1 calc R U . . .
C12D C 0.7208(3) 0.1066(2) 0.22406(12) 0.0612(7) Uani 1 1 d . . . . .
H12D H 0.730430 0.036507 0.235612 0.073 Uiso 1 1 calc R U . . .
C13D C 0.6173(3) 0.1770(2) 0.24711(11) 0.0635(7) Uani 1 1 d . . . . .
H13D H 0.557125 0.154196 0.274045 0.076 Uiso 1 1 calc R U . . .
C14D C 0.6033(3) 0.2788(2) 0.23064(11) 0.0581(7) Uani 1 1 d . . . . .
H14D H 0.533327 0.325691 0.246283 0.070 Uiso 1 1 calc R U . . .
C15D C 0.7412(3) 0.5719(2) 0.11862(12) 0.0424(7) Uani 0.904(3) 1 d . . P D 1
C16D C 0.8450(2) 0.6267(2) 0.12169(11) 0.0499(7) Uani 0.904(3) 1 d . . P D 1
H16D H 0.932441 0.591474 0.131591 0.060 Uiso 0.904(3) 1 calc R U P D 1
C17D C 0.8221(3) 0.7306(2) 0.11057(12) 0.0554(7) Uani 0.904(3) 1 d . . P D 1
H17D H 0.893613 0.766053 0.113208 0.067 Uiso 0.904(3) 1 calc R U P D 1
C18D C 0.6936(4) 0.7843(2) 0.09535(13) 0.0521(8) Uani 0.904(3) 1 d . . P D 1
C19D C 0.5896(3) 0.7308(2) 0.09190(12) 0.0541(7) Uani 0.904(3) 1 d . . P D 1
H19D H 0.502332 0.766096 0.081770 0.065 Uiso 0.904(3) 1 calc R U P D 1
C20D C 0.6133(3) 0.62664(19) 0.10318(11) 0.0493(7) Uani 0.904(3) 1 d . . P D 1
H20D H 0.541689 0.591371 0.100443 0.059 Uiso 0.904(3) 1 calc R U P D 1
C25D C 0.743(2) 0.5643(8) 0.1271(7) 0.033(4) Uani 0.096(3) 1 d G U P D 2
C26D C 0.7513(16) 0.6305(10) 0.1709(5) 0.033(3) Uani 0.096(3) 1 d G U P D 2
H26D H 0.775844 0.604011 0.209584 0.039 Uiso 0.096(3) 1 calc R U P D 2
C27D C 0.7230(16) 0.7357(10) 0.1577(6) 0.034(3) Uani 0.096(3) 1 d G U P D 2
H27D H 0.728486 0.780410 0.187374 0.041 Uiso 0.096(3) 1 calc R U P D 2
C28D C 0.687(2) 0.7748(8) 0.1006(6) 0.034(4) Uani 0.096(3) 1 d G U P D 2
C29D C 0.6785(16) 0.7087(11) 0.0567(5) 0.034(3) Uani 0.096(3) 1 d G U P D 2
H29D H 0.653937 0.735096 0.018051 0.041 Uiso 0.096(3) 1 calc R U P D 2
C30D C 0.7068(16) 0.6034(10) 0.0699(6) 0.035(3) Uani 0.096(3) 1 d G U P D 2
H30D H 0.701293 0.558697 0.040260 0.042 Uiso 0.096(3) 1 calc R U P D 2
C21D C 0.6679(3) 0.8956(2) 0.08269(15) 0.0645(7) Uani 1 1 d . . . . .
F22D F 0.5404(4) 0.9400(3) 0.0876(4) 0.116(2) Uani 0.673(7) 1 d . U P D 1
F23D F 0.7353(8) 0.9419(3) 0.1189(3) 0.130(2) Uani 0.673(7) 1 d . U P D 1
F24D F 0.7008(10) 0.9223(3) 0.0294(2) 0.129(2) Uani 0.673(7) 1 d . U P D 1
F32D F 0.6133(18) 0.9468(5) 0.1257(5) 0.113(3) Uani 0.327(7) 1 d . U P D 2
F33D F 0.7749(9) 0.9334(7) 0.0708(8) 0.121(4) Uani 0.327(7) 1 d . U P D 2
F34D F 0.5912(16) 0.9280(6) 0.0378(6) 0.116(4) Uani 0.327(7) 1 d . U P D 2

loop_
_atom_site_aniso_label
_atom_site_aniso_U_11
_atom_site_aniso_U_22
_atom_site_aniso_U_33
_atom_site_aniso_U_23
_atom_site_aniso_U_13
_atom_site_aniso_U_12
N1A 0.0513(11) 0.0455(12) 0.0406(10) -0.0024(9) 0.0125(9) -0.0059(9)
C2A 0.0506(14) 0.0582(17) 0.0451(13) -0.0076(12) 0.0116(11) -0.0086(11)
C3A 0.0582(15) 0.0580(17) 0.0503(15) -0.0105(12) 0.0161(12) -0.0184(12)
C4A 0.0614(15) 0.0412(14) 0.0550(15) -0.0017(11) 0.0199(12) -0.0144(11)
C5A 0.0476(13) 0.0403(13) 0.0393(12) -0.0014(10) 0.0222(10) -0.0092(10)
C6A 0.0450(12) 0.0452(14) 0.0348(12) -0.0044(10) 0.0222(10) -0.0083(10)
C7A 0.0433(12) 0.0431(14) 0.0406(12) -0.0064(10) 0.0193(10) -0.0071(10)
C8A 0.0496(13) 0.0483(15) 0.0484(14) -0.0101(11) 0.0147(11) -0.0081(11)
C9A 0.0494(13) 0.0483(15) 0.0415(13) -0.0047(10) 0.0182(11) 0.0007(11)
C10A 0.0475(13) 0.0415(14) 0.0421(12) -0.0020(10) 0.0229(10) -0.0061(10)
C11A 0.0586(15) 0.0464(15) 0.0578(15) 0.0046(12) 0.0185(12) -0.0059(11)
C12A 0.0688(17) 0.0465(16) 0.0613(16) 0.0089(12) 0.0168(14) 0.0025(13)
C13A 0.0564(15) 0.069(2) 0.0557(16) 0.0031(14) 0.0124(13) 0.0090(13)
C14A 0.0529(15) 0.0651(18) 0.0532(15) -0.0057(13) 0.0137(12) -0.0020(12)
C15A 0.0496(15) 0.0440(16) 0.0367(15) -0.0047(11) 0.0186(12) -0.0062(12)
C16A 0.0469(15) 0.0522(18) 0.0572(17) -0.0071(13) 0.0199(13) -0.0064(12)
C17A 0.0491(16) 0.0580(19) 0.0618(18) -0.0090(14) 0.0147(13) 0.0016(13)
C18A 0.0617(19) 0.0433(17) 0.0503(17) -0.0049(13) 0.0117(15) -0.0057(14)
C19A 0.0567(17) 0.0585(19) 0.0583(18) -0.0043(13) 0.0216(14) -0.0153(13)
C20A 0.0480(15) 0.0507(17) 0.0512(16) -0.0019(12) 0.0179(12) -0.0053(12)
C25A 0.027(5) 0.024(4) 0.028(5) 0.000(3) 0.001(3) -0.004(3)
C26A 0.027(4) 0.022(4) 0.028(4) 0.000(3) 0.001(3) -0.004(3)
C27A 0.026(4) 0.023(4) 0.030(4) -0.002(3) 0.001(3) -0.004(3)
C28A 0.030(5) 0.024(4) 0.032(5) -0.001(3) 0.002(3) -0.005(3)
C29A 0.030(4) 0.024(4) 0.031(4) 0.000(3) 0.002(3) -0.006(3)
C30A 0.030(4) 0.024(4) 0.030(4) 0.000(3) 0.002(3) -0.005(3)
C21A 0.075(2) 0.0480(17) 0.075(2) -0.0067(15) 0.0028(18) -0.0059(15)
F22A 0.141(5) 0.050(2) 0.174(6) -0.018(3) 0.077(4) 0.015(3)
F23A 0.213(7) 0.063(2) 0.107(3) 0.019(2) -0.061(4) -0.013(4)
F24A 0.101(3) 0.047(2) 0.199(6) 0.004(3) -0.018(4) -0.0233(18)
F32A 0.089(4) 0.057(4) 0.186(8) 0.026(5) -0.020(6) 0.011(3)
F33A 0.152(7) 0.054(3) 0.133(7) 0.030(4) 0.069(6) -0.006(4)
F34A 0.193(9) 0.049(3) 0.117(6) -0.014(3) -0.037(6) -0.009(5)
N1B 0.0490(11) 0.0427(11) 0.0394(10) -0.0010(8) 0.0098(9) -0.0039(8)
C2B 0.0606(15) 0.0533(16) 0.0410(13) -0.0047(11) -0.0009(11) -0.0128(12)
C3B 0.0679(16) 0.0531(17) 0.0516(15) -0.0108(12) -0.0020(13) -0.0159(12)
C4B 0.0642(15) 0.0367(13) 0.0528(14) -0.0032(11) 0.0107(12) -0.0110(11)
C5B 0.0442(12) 0.0402(13) 0.0353(11) -0.0035(9) 0.0169(10) -0.0084(9)
C6B 0.0431(12) 0.0412(13) 0.0329(11) -0.0031(9) 0.0200(9) -0.0066(9)
C7B 0.0401(12) 0.0407(13) 0.0372(12) -0.0047(10) 0.0149(10) -0.0072(9)
C8B 0.0499(13) 0.0440(14) 0.0520(14) -0.0118(11) 0.0067(11) -0.0057(10)
C9B 0.0501(13) 0.0454(14) 0.0431(13) -0.0024(10) 0.0093(11) -0.0041(10)
C10B 0.0416(12) 0.0396(13) 0.0429(12) -0.0017(10) 0.0178(10) -0.0072(9)
C11B 0.0519(14) 0.0417(14) 0.0582(15) 0.0023(11) 0.0131(12) -0.0078(10)
C12B 0.0607(16) 0.0427(15) 0.0702(18) 0.0101(13) 0.0077(14) -0.0013(12)
C13B 0.0653(17) 0.0610(19) 0.0642(17) 0.0065(14) -0.0070(14) -0.0010(13)
C14B 0.0652(16) 0.0578(18) 0.0618(17) -0.0040(13) -0.0049(14) -0.0044(13)
C15B 0.0369(13) 0.0390(15) 0.0438(17) -0.0050(11) 0.0122(11) -0.0060(10)
C16B 0.0436(14) 0.0514(16) 0.0399(14) -0.0050(11) 0.0157(11) -0.0083(11)
C17B 0.0426(14) 0.0527(17) 0.0457(15) 0.0024(12) 0.0146(12) -0.0107(11)
C18B 0.0409(15) 0.0381(16) 0.066(2) -0.0036(13) 0.0085(13) -0.0077(11)
C19B 0.0469(15) 0.0492(17) 0.0489(15) -0.0125(12) 0.0109(12) -0.0052(11)
C20B 0.0463(14) 0.0470(16) 0.0403(14) -0.0063(11) 0.0109(11) -0.0061(11)
C25B 0.038(5) 0.031(5) 0.036(5) -0.003(3) 0.004(3) -0.005(3)
C26B 0.038(5) 0.032(5) 0.035(5) -0.003(3) 0.003(3) -0.005(3)
C27B 0.037(5) 0.032(5) 0.036(5) -0.002(3) 0.003(3) -0.008(3)
C28B 0.036(5) 0.034(5) 0.036(5) -0.002(3) 0.001(3) -0.006(3)
C29B 0.037(5) 0.031(5) 0.037(5) -0.001(3) 0.003(3) -0.003(3)
C30B 0.037(5) 0.030(5) 0.037(5) -0.003(3) 0.004(3) -0.005(3)
C21B 0.0594(17) 0.0466(17) 0.079(2) -0.0013(15) 0.0123(17) -0.0098(13)
F22B 0.168(8) 0.043(3) 0.108(5) -0.023(3) 0.045(5) 0.008(5)
F23B 0.094(4) 0.057(3) 0.199(9) 0.027(5) 0.034(6) -0.029(3)
F24B 0.154(7) 0.048(3) 0.127(7) 0.012(4) -0.059(6) -0.002(5)
F32B 0.082(3) 0.054(2) 0.212(7) 0.013(4) 0.039(4) 0.0103(19)
F33B 0.166(5) 0.049(2) 0.151(5) 0.006(3) -0.054(4) -0.041(3)
F34B 0.207(7) 0.055(2) 0.093(3) 0.019(2) 0.044(4) -0.008(4)
N1C 0.0508(11) 0.0403(11) 0.0397(10) -0.0020(8) 0.0184(8) -0.0079(8)
C2C 0.0592(15) 0.0531(16) 0.0430(13) -0.0032(11) 0.0265(11) -0.0096(11)
C3C 0.0593(15) 0.0523(16) 0.0527(15) -0.0110(12) 0.0290(12) -0.0026(12)
C4C 0.0585(14) 0.0380(13) 0.0529(14) -0.0042(11) 0.0197(11) -0.0011(10)
C5C 0.0418(12) 0.0417(13) 0.0344(11) -0.0036(9) 0.0090(9) -0.0054(9)
C6C 0.0401(11) 0.0407(13) 0.0321(11) -0.0030(9) 0.0111(9) -0.0058(9)
C7C 0.0412(12) 0.0427(13) 0.0371(12) -0.0051(10) 0.0129(9) -0.0073(9)
C8C 0.0516(13) 0.0429(14) 0.0506(14) -0.0093(11) 0.0244(11) -0.0087(10)
C9C 0.0494(13) 0.0498(15) 0.0410(12) -0.0051(10) 0.0190(10) -0.0117(10)
C10C 0.0414(12) 0.0402(13) 0.0387(12) 0.0023(10) 0.0076(10) -0.0053(9)
C11C 0.0505(13) 0.0455(15) 0.0526(14) 0.0036(11) 0.0138(11) -0.0049(10)
C12C 0.0621(15) 0.0445(15) 0.0674(17) 0.0083(12) 0.0156(13) -0.0132(12)
C13C 0.0725(17) 0.0623(18) 0.0606(16) 0.0082(13) 0.0324(14) -0.0207(14)
C14C 0.0671(16) 0.0594(18) 0.0600(16) -0.0031(13) 0.0361(13) -0.0149(13)
C15C 0.0375(13) 0.0394(15) 0.0415(16) -0.0041(11) 0.0180(11) -0.0068(10)
C16C 0.0470(14) 0.0528(17) 0.0398(14) -0.0039(12) 0.0175(11) -0.0091(11)
C17C 0.0502(15) 0.0497(17) 0.0493(15) -0.0097(12) 0.0206(12) -0.0107(11)
C18C 0.0413(14) 0.0416(16) 0.0597(19) -0.0034(13) 0.0219(13) -0.0062(11)
C19C 0.0437(14) 0.0503(17) 0.0455(15) 0.0039(12) 0.0125(11) -0.0066(11)
C20C 0.0456(14) 0.0498(16) 0.0404(14) -0.0053(11) 0.0119(11) -0.0075(11)
C25C 0.031(5) 0.026(5) 0.031(5) -0.002(3) 0.001(3) -0.004(3)
C26C 0.032(5) 0.027(4) 0.030(5) -0.002(3) 0.000(3) -0.004(3)
C27C 0.033(5) 0.026(5) 0.030(5) -0.002(3) 0.000(3) -0.004(3)
C28C 0.032(5) 0.028(5) 0.031(5) 0.000(3) 0.000(3) -0.005(3)
C29C 0.031(5) 0.025(4) 0.032(5) -0.001(3) 0.000(3) -0.005(3)
C30C 0.030(5) 0.024(4) 0.031(5) -0.002(3) 0.000(3) -0.003(3)
C21C 0.0573(17) 0.0486(17) 0.073(2) -0.0024(14) 0.0157(15) -0.0053(13)
F22C 0.189(5) 0.0556(19) 0.100(3) 0.0175(19) -0.038(4) -0.008(3)
F23C 0.089(3) 0.062(2) 0.213(6) 0.017(3) -0.004(3) -0.0296(18)
F24C 0.153(5) 0.0491(18) 0.132(4) 0.002(2) 0.081(3) 0.024(2)
F32C 0.075(4) 0.064(4) 0.187(9) 0.018(6) -0.003(6) 0.003(3)
F33C 0.163(8) 0.044(3) 0.100(6) 0.014(4) 0.069(6) -0.012(5)
F34C 0.153(8) 0.036(3) 0.116(6) -0.018(4) -0.024(6) -0.026(4)
N1D 0.0534(11) 0.0443(12) 0.0414(11) -0.0023(8) 0.0151(9) -0.0079(9)
C2D 0.0527(14) 0.0555(16) 0.0440(13) -0.0070(11) 0.0172(11) -0.0115(11)
C3D 0.0523(14) 0.0558(17) 0.0527(15) -0.0109(12) 0.0164(12) 0.0012(11)
C4D 0.0602(15) 0.0405(14) 0.0508(14) -0.0029(11) 0.0095(12) -0.0014(11)
C5D 0.0472(12) 0.0398(13) 0.0367(12) -0.0007(10) 0.0054(10) -0.0037(10)
C6D 0.0427(12) 0.0439(13) 0.0347(11) -0.0041(9) 0.0078(9) -0.0061(9)
C7D 0.0436(12) 0.0396(13) 0.0417(12) -0.0046(10) 0.0095(10) -0.0070(9)
C8D 0.0524(14) 0.0441(14) 0.0486(14) -0.0077(11) 0.0190(11) -0.0092(10)
C9D 0.0554(14) 0.0494(15) 0.0418(13) -0.0047(11) 0.0119(11) -0.0166(11)
C10D 0.0480(13) 0.0429(14) 0.0401(12) -0.0005(10) 0.0036(10) -0.0088(10)
C11D 0.0589(15) 0.0452(15) 0.0564(15) 0.0037(11) 0.0059(12) -0.0082(11)
C12D 0.0750(18) 0.0480(16) 0.0624(17) 0.0069(13) 0.0086(14) -0.0198(13)
C13D 0.0733(17) 0.0665(19) 0.0562(16) 0.0032(13) 0.0201(13) -0.0298(14)
C14D 0.0670(16) 0.0582(17) 0.0531(15) -0.0065(12) 0.0215(12) -0.0206(13)
C15D 0.0456(15) 0.0439(16) 0.0378(16) -0.0047(12) 0.0161(12) -0.0083(12)
C16D 0.0448(14) 0.0488(17) 0.0558(17) -0.0076(12) 0.0132(12) -0.0063(12)
C17D 0.0523(16) 0.0560(19) 0.0613(18) -0.0107(14) 0.0205(13) -0.0163(13)
C18D 0.0603(18) 0.0441(17) 0.0513(17) -0.0036(13) 0.0222(14) -0.0081(13)
C19D 0.0494(16) 0.0538(18) 0.0556(17) -0.0022(13) 0.0089(13) -0.0020(13)
C20D 0.0488(15) 0.0491(17) 0.0503(16) -0.0021(12) 0.0124(12) -0.0105(12)
C25D 0.035(5) 0.030(4) 0.034(5) 0.001(3) 0.002(3) -0.006(3)
C26D 0.036(4) 0.027(4) 0.035(4) 0.001(3) 0.003(3) -0.007(3)
C27D 0.037(4) 0.029(4) 0.036(4) 0.000(3) 0.004(3) -0.006(3)
C28D 0.037(5) 0.030(5) 0.036(5) 0.000(3) 0.004(3) -0.005(3)
C29D 0.036(4) 0.030(4) 0.036(4) 0.001(3) 0.002(3) -0.004(3)
C30D 0.037(4) 0.030(4) 0.036(4) 0.002(3) 0.002(3) -0.004(3)
C21D 0.073(2) 0.0460(17) 0.074(2) -0.0059(15) 0.0226(17) -0.0076(14)
F22D 0.083(2) 0.0516(19) 0.203(6) 0.006(3) 0.035(3) 0.0085(15)
F23D 0.176(5) 0.0461(19) 0.171(5) -0.018(3) -0.058(4) -0.022(3)
F24D 0.210(6) 0.060(2) 0.104(3) 0.020(2) 0.079(4) 0.000(3)
F32D 0.177(9) 0.047(4) 0.104(6) -0.016(3) 0.045(6) 0.011(5)
F33D 0.122(6) 0.061(4) 0.180(9) 0.036(6) 0.015(7) -0.038(4)
F34D 0.158(8) 0.052(4) 0.128(7) 0.025(5) -0.038(7) -0.005(5)

loop_
_atom_type_symbol
_atom_type_description
_atom_type_scat_dispersion_real
_atom_type_scat_dispersion_imag
_atom_type_scat_source
C C 0.0034 0.0017 'International Tables Vol C Tables 4.2.6.8 and 6.1.1.4'
H H 0.0000 0.0000 'International Tables Vol C Tables 4.2.6.8 and 6.1.1.4'
N N 0.0066 0.0035 'International Tables Vol C Tables 4.2.6.8 and 6.1.1.4'
F F 0.0186 0.0109 'International Tables Vol C Tables 4.2.6.8 and 6.1.1.4'

loop_
_geom_angle_atom_site_label_1
_geom_angle_atom_site_label_2
_geom_angle_atom_site_label_3
_geom_angle
C2A N1A C6A 117.7(2)
N1A C2A C3A 123.9(2)
N1A C2A H2A 118.0
C3A C2A H2A 118.0
C4A C3A C2A 119.0(2)
C4A C3A H3A 120.5
C2A C3A H3A 120.5
C3A C4A C5A 120.0(2)
C3A C4A H4A 120.0
C5A C4A H4A 120.0
C4A C5A C6A 116.9(2)
C4A C5A C10A 123.2(2)
C6A C5A C10A 119.9(2)
N1A C6A C5A 122.5(2)
N1A C6A C7A 116.9(2)
C5A C6A C7A 120.6(2)
C8A C7A C25A 115.3(8)
C8A C7A C6A 118.0(2)
C25A C7A C6A 126.4(8)
C8A C7A C15A 120.1(2)
C6A C7A C15A 121.8(2)
C7A C8A C9A 123.4(2)
C7A C8A H8A 118.3
C9A C8A H8A 118.3
C10A C9A C14A 119.2(2)
C10A C9A C8A 119.9(2)
C14A C9A C8A 120.9(2)
C11A C10A C9A 118.7(2)
C11A C10A C5A 123.3(2)
C9A C10A C5A 118.0(2)
C12A C11A C10A 120.8(2)
C12A C11A H11A 119.6
C10A C11A H11A 119.6
C11A C12A C13A 121.0(2)
C11A C12A H12A 119.5
C13A C12A H12A 119.5
C14A C13A C12A 119.6(2)
C14A C13A H13A 120.2
C12A C13A H13A 120.2
C13A C14A C9A 120.7(3)
C13A C14A H14A 119.6
C9A C14A H14A 119.6
C20A C15A C16A 118.0(2)
C20A C15A C7A 120.1(3)
C16A C15A C7A 121.8(3)
C17A C16A C15A 120.8(2)
C17A C16A H16A 119.6
C15A C16A H16A 119.6
C16A C17A C18A 120.8(3)
C16A C17A H17A 119.6
C18A C17A H17A 119.6
C17A C18A C19A 118.9(3)
C17A C18A C21A 121.1(3)
C19A C18A C21A 120.0(3)
C20A C19A C18A 120.1(3)
C20A C19A H19A 120.0
C18A C19A H19A 120.0
C19A C20A C15A 121.4(2)
C19A C20A H20A 119.3
C15A C20A H20A 119.3
C26A C25A C30A 120.0
C26A C25A C7A 127.7(9)
C30A C25A C7A 112.2(9)
C27A C26A C25A 120.0
C27A C26A H26A 120.0
C25A C26A H26A 120.0
C26A C27A C28A 120.0
C26A C27A H27A 120.0
C28A C27A H27A 120.0
C29A C28A C27A 120.0
C29A C28A C21A 117.4(9)
C27A C28A C21A 122.6(9)
C30A C29A C28A 120.0
C30A C29A H29A 120.0
C28A C29A H29A 120.0
C29A C30A C25A 120.0
C29A C30A H30A 120.0
C25A C30A H30A 120.0
F23A C21A F22A 107.5(5)
F33A C21A F34A 106.1(6)
F33A C21A F32A 103.9(6)
F34A C21A F32A 102.8(6)
F23A C21A F24A 104.8(5)
F22A C21A F24A 104.4(4)
F23A C21A C18A 112.3(3)
F22A C21A C18A 113.4(3)
F24A C21A C18A 113.7(3)
F33A C21A C28A 117.4(7)
F34A C21A C28A 108.6(7)
F32A C21A C28A 116.6(8)
C2B N1B C6B 117.69(19)
N1B C2B C3B 123.7(2)
N1B C2B H2B 118.2
C3B C2B H2B 118.2
C4B C3B C2B 119.0(2)
C4B C3B H3B 120.5
C2B C3B H3B 120.5
C3B C4B C5B 120.0(2)
C3B C4B H4B 120.0
C5B C4B H4B 120.0
C4B C5B C6B 117.0(2)
C4B C5B C10B 122.9(2)
C6B C5B C10B 120.13(19)
N1B C6B C5B 122.6(2)
N1B C6B C7B 116.73(19)
C5B C6B C7B 120.62(19)
C8B C7B C6B 117.9(2)
C8B C7B C15B 119.9(2)
C6B C7B C15B 122.2(2)
C8B C7B C25B 125.8(8)
C6B C7B C25B 116.2(8)
C7B C8B C9B 123.3(2)
C7B C8B H8B 118.3
C9B C8B H8B 118.3
C10B C9B C14B 119.1(2)
C10B C9B C8B 119.7(2)
C14B C9B C8B 121.2(2)
C11B C10B C9B 118.3(2)
C11B C10B C5B 123.5(2)
C9B C10B C5B 118.2(2)
C12B C11B C10B 120.9(2)
C12B C11B H11B 119.6
C10B C11B H11B 119.6
C11B C12B C13B 121.1(2)
C11B C12B H12B 119.5
C13B C12B H12B 119.5
C14B C13B C12B 120.0(2)
C14B C13B H13B 120.0
C12B C13B H13B 120.0
C13B C14B C9B 120.6(2)
C13B C14B H14B 119.7
C9B C14B H14B 119.7
C20B C15B C16B 117.9(2)
C20B C15B C7B 121.4(2)
C16B C15B C7B 120.7(2)
C17B C16B C15B 121.2(2)
C17B C16B H16B 119.4
C15B C16B H16B 119.4
C16B C17B C18B 120.5(2)
C16B C17B H17B 119.7
C18B C17B H17B 119.7
C17B C18B C19B 118.8(2)
C17B C18B C21B 120.6(3)
C19B C18B C21B 120.6(3)
C20B C19B C18B 120.1(2)
C20B C19B H19B 120.0
C18B C19B H19B 120.0
C19B C20B C15B 121.5(2)
C19B C20B H20B 119.3
C15B C20B H20B 119.3
C26B C25B C30B 120.0
C26B C25B C7B 120.0(9)
C30B C25B C7B 119.1(9)
C27B C26B C25B 120.0
C27B C26B H26B 120.0
C25B C26B H26B 120.0
C28B C27B C26B 120.0
C28B C27B H27B 120.0
C26B C27B H27B 120.0
C21B C28B C27B 116.0(10)
C21B C28B C29B 123.9(10)
C27B C28B C29B 120.0
C30B C29B C28B 120.0
C30B C29B H29B 120.0
C28B C29B H29B 120.0
C29B C30B C25B 120.0
C29B C30B H30B 120.0
C25B C30B H30B 120.0
F24B C21B F23B 104.2(6)
F34B C21B F33B 105.8(4)
F24B C21B F22B 104.7(6)
F23B C21B F22B 105.6(6)
F34B C21B F32B 105.1(5)
F33B C21B F32B 104.9(5)
F34B C21B C28B 112.1(10)
F33B C21B C28B 117.4(9)
F32B C21B C28B 110.7(7)
F24B C21B C18B 113.9(4)
F23B C21B C18B 113.5(4)
F22B C21B C18B 114.0(4)
C2C N1C C6C 117.34(19)
N1C C2C C3C 124.0(2)
N1C C2C H2C 118.0
C3C C2C H2C 118.0
C4C C3C C2C 119.1(2)
C4C C3C H3C 120.5
C2C C3C H3C 120.5
C3C C4C C5C 119.7(2)
C3C C4C H4C 120.2
C5C C4C H4C 120.2
C4C C5C C6C 117.00(19)
C4C C5C C10C 122.8(2)
C6C C5C C10C 120.17(19)
N1C C6C C5C 122.93(19)
N1C C6C C7C 116.62(19)
C5C C6C C7C 120.40(18)
C8C C7C C6C 118.1(2)
C8C C7C C15C 120.3(2)
C6C C7C C15C 121.6(2)
C8C C7C C25C 123.9(8)
C6C C7C C25C 117.7(8)
C7C C8C C9C 123.2(2)
C7C C8C H8C 118.4
C9C C8C H8C 118.4
C10C C9C C14C 118.7(2)
C10C C9C C8C 119.80(19)
C14C C9C C8C 121.5(2)
C11C C10C C9C 118.6(2)
C11C C10C C5C 123.3(2)
C9C C10C C5C 118.13(19)
C12C C11C C10C 121.1(2)
C12C C11C H11C 119.5
C10C C11C H11C 119.5
C11C C12C C13C 120.5(2)
C11C C12C H12C 119.8
C13C C12C H12C 119.8
C14C C13C C12C 120.1(2)
C14C C13C H13C 119.9
C12C C13C H13C 119.9
C13C C14C C9C 121.1(2)
C13C C14C H14C 119.5
C9C C14C H14C 119.5
C16C C15C C20C 118.0(2)
C16C C15C C7C 121.3(2)
C20C C15C C7C 120.7(2)
C17C C16C C15C 121.5(2)
C17C C16C H16C 119.2
C15C C16C H16C 119.2
C16C C17C C18C 120.1(2)
C16C C17C H17C 120.0
C18C C17C H17C 120.0
C17C C18C C19C 118.8(3)
C17C C18C C21C 121.0(3)
C19C C18C C21C 120.2(3)
C20C C19C C18C 120.7(2)
C20C C19C H19C 119.7
C18C C19C H19C 119.7
C19C C20C C15C 120.9(2)
C19C C20C H20C 119.5
C15C C20C H20C 119.5
C26C C25C C30C 120.0
C26C C25C C7C 122.2(9)
C30C C25C C7C 117.3(9)
C27C C26C C25C 120.0
C27C C26C H26C 120.0
C25C C26C H26C 120.0
C26C C27C C28C 120.0
C26C C27C H27C 120.0
C28C C27C H27C 120.0
C21C C28C C29C 121.5(10)
C21C C28C C27C 118.3(10)
C29C C28C C27C 120.0
C28C C29C C30C 120.0
C28C C29C H29C 120.0
C30C C29C H29C 120.0
C29C C30C C25C 120.0
C29C C30C H30C 120.0
C25C C30C H30C 120.0
F33C C21C F32C 104.9(7)
F33C C21C F34C 105.0(6)
F32C C21C F34C 107.2(7)
F22C C21C F24C 105.0(4)
F22C C21C F23C 105.1(4)
F24C C21C F23C 105.5(4)
F33C C21C C28C 108.0(10)
F32C C21C C28C 113.8(8)
F34C C21C C28C 116.9(9)
F22C C21C C18C 115.0(3)
F24C C21C C18C 112.6(3)
F23C C21C C18C 112.8(3)
C2D N1D C6D 117.5(2)
N1D C2D C3D 123.8(2)
N1D C2D H2D 118.1
C3D C2D H2D 118.1
C4D C3D C2D 119.0(2)
C4D C3D H3D 120.5
C2D C3D H3D 120.5
C3D C4D C5D 119.9(2)
C3D C4D H4D 120.1
C5D C4D H4D 120.1
C4D C5D C6D 117.1(2)
C4D C5D C10D 122.6(2)
C6D C5D C10D 120.30(19)
N1D C6D C5D 122.67(19)
N1D C6D C7D 116.91(19)
C5D C6D C7D 120.41(19)
C8D C7D C25D 115.6(8)
C8D C7D C6D 118.4(2)
C25D C7D C6D 125.9(8)
C8D C7D C15D 119.9(2)
C6D C7D C15D 121.7(2)
C7D C8D C9D 123.0(2)
C7D C8D H8D 118.5
C9D C8D H8D 118.5
C10D C9D C14D 119.3(2)
C10D C9D C8D 120.0(2)
C14D C9D C8D 120.7(2)
C11D C10D C9D 118.1(2)
C11D C10D C5D 124.1(2)
C9D C10D C5D 117.7(2)
C12D C11D C10D 121.8(2)
C12D C11D H11D 119.1
C10D C11D H11D 119.1
C11D C12D C13D 120.0(2)
C11D C12D H12D 120.0
C13D C12D H12D 120.0
C14D C13D C12D 120.2(2)
C14D C13D H13D 119.9
C12D C13D H13D 119.9
C13D C14D C9D 120.6(2)
C13D C14D H14D 119.7
C9D C14D H14D 119.7
C16D C15D C20D 117.7(2)
C16D C15D C7D 121.8(2)
C20D C15D C7D 120.5(2)
C17D C16D C15D 121.3(2)
C17D C16D H16D 119.4
C15D C16D H16D 119.4
C16D C17D C18D 120.4(3)
C16D C17D H17D 119.8
C18D C17D H17D 119.8
C19D C18D C17D 118.9(3)
C19D C18D C21D 120.1(3)
C17D C18D C21D 121.0(3)
C20D C19D C18D 120.3(3)
C20D C19D H19D 119.8
C18D C19D H19D 119.8
C19D C20D C15D 121.4(2)
C19D C20D H20D 119.3
C15D C20D H20D 119.3
C7D C25D C26D 126.0(9)
C7D C25D C30D 114.0(9)
C26D C25D C30D 120.0
C25D C26D C27D 120.0
C25D C26D H26D 120.0
C27D C26D H26D 120.0
C28D C27D C26D 120.0
C28D C27D H27D 120.0
C26D C27D H27D 120.0
C29D C28D C27D 120.0
C29D C28D C21D 118.8(8)
C27D C28D C21D 120.9(8)
C28D C29D C30D 120.0
C28D C29D H29D 120.0
C30D C29D H29D 120.0
C29D C30D C25D 120.0
C29D C30D H30D 120.0
C25D C30D H30D 120.0
F34D C21D F32D 105.3(7)
F34D C21D F33D 103.0(7)
F32D C21D F33D 104.2(7)
F24D C21D F22D 105.1(4)
F24D C21D F23D 106.8(4)
F22D C21D F23D 105.2(4)
F24D C21D C18D 112.7(3)
F22D C21D C18D 114.1(3)
F23D C21D C18D 112.2(3)
F34D C21D C28D 115.2(7)
F32D C21D C28D 109.7(7)
F33D C21D C28D 118.1(9)

loop_
_geom_bond_atom_site_label_1
_geom_bond_atom_site_label_2
_geom_bond_distance
N1A C2A 1.320(3)
N1A C6A 1.371(3)
C2A C3A 1.385(3)
C2A H2A 0.9400
C3A C4A 1.369(3)
C3A H3A 0.9400
C4A C5A 1.408(3)
C4A H4A 0.9400
C5A C6A 1.411(3)
C5A C10A 1.459(3)
C6A C7A 1.446(3)
C7A C8A 1.362(3)
C7A C25A 1.391(10)
C7A C15A 1.497(3)
C8A C9A 1.421(3)
C8A H8A 0.9400
C9A C10A 1.409(3)
C9A C14A 1.417(3)
C10A C11A 1.405(3)
C11A C12A 1.366(3)
C11A H11A 0.9400
C12A C13A 1.394(4)
C12A H12A 0.9400
C13A C14A 1.369(3)
C13A H13A 0.9400
C14A H14A 0.9400
C15A C20A 1.388(4)
C15A C16A 1.397(4)
C16A C17A 1.366(3)
C16A H16A 0.9400
C17A C18A 1.384(4)
C17A H17A 0.9400
C18A C19A 1.391(4)
C18A C21A 1.469(4)
C19A C20A 1.370(3)
C19A H19A 0.9400
C20A H20A 0.9400
C25A C26A 1.3900
C25A C30A 1.3900
C26A C27A 1.3900
C26A H26A 0.9400
C27A C28A 1.3900
C27A H27A 0.9400
C28A C29A 1.3900
C28A C21A 1.598(11)
C29A C30A 1.3900
C29A H29A 0.9400
C30A H30A 0.9400
C21A F33A 1.278(7)
C21A F23A 1.303(5)
C21A F22A 1.304(5)
C21A F34A 1.310(7)
C21A F32A 1.326(7)
C21A F24A 1.330(5)
N1B C2B 1.321(3)
N1B C6B 1.371(3)
C2B C3B 1.389(3)
C2B H2B 0.9400
C3B C4B 1.368(3)
C3B H3B 0.9400
C4B C5B 1.404(3)
C4B H4B 0.9400
C5B C6B 1.408(3)
C5B C10B 1.454(3)
C6B C7B 1.442(3)
C7B C8B 1.371(3)
C7B C15B 1.471(3)
C7B C25B 1.612(12)
C8B C9B 1.420(3)
C8B H8B 0.9400
C9B C10B 1.410(3)
C9B C14B 1.414(3)
C10B C11B 1.403(3)
C11B C12B 1.366(3)
C11B H11B 0.9400
C12B C13B 1.375(4)
C12B H12B 0.9400
C13B C14B 1.367(3)
C13B H13B 0.9400
C14B H14B 0.9400
C15B C20B 1.386(4)
C15B C16B 1.392(4)
C16B C17B 1.369(3)
C16B H16B 0.9400
C17B C18B 1.386(4)
C17B H17B 0.9400
C18B C19B 1.393(4)
C18B C21B 1.491(4)
C19B C20B 1.372(3)
C19B H19B 0.9400
C20B H20B 0.9400
C25B C26B 1.3900
C25B C30B 1.3900
C26B C27B 1.3900
C26B H26B 0.9400
C27B C28B 1.3900
C27B H27B 0.9400
C28B C21B 1.385(12)
C28B C29B 1.3900
C29B C30B 1.3900
C29B H29B 0.9400
C30B H30B 0.9400
C21B F24B 1.294(7)
C21B F34B 1.305(5)
C21B F23B 1.307(7)
C21B F33B 1.309(5)
C21B F22B 1.310(7)
C21B F32B 1.317(5)
N1C C2C 1.314(3)
N1C C6C 1.368(3)
C2C C3C 1.387(3)
C2C H2C 0.9400
C3C C4C 1.366(3)
C3C H3C 0.9400
C4C C5C 1.404(3)
C4C H4C 0.9400
C5C C6C 1.405(3)
C5C C10C 1.456(3)
C6C C7C 1.447(3)
C7C C8C 1.365(3)
C7C C15C 1.474(3)
C7C C25C 1.630(12)
C8C C9C 1.421(3)
C8C H8C 0.9400
C9C C10C 1.407(3)
C9C C14C 1.414(3)
C10C C11C 1.397(3)
C11C C12C 1.370(3)
C11C H11C 0.9400
C12C C13C 1.378(4)
C12C H12C 0.9400
C13C C14C 1.356(3)
C13C H13C 0.9400
C14C H14C 0.9400
C15C C16C 1.384(4)
C15C C20C 1.398(4)
C16C C17C 1.372(3)
C16C H16C 0.9400
C17C C18C 1.391(4)
C17C H17C 0.9400
C18C C19C 1.391(4)
C18C C21C 1.498(4)
C19C C20C 1.366(3)
C19C H19C 0.9400
C20C H20C 0.9400
C25C C26C 1.3900
C25C C30C 1.3900
C26C C27C 1.3900
C26C H26C 0.9400
C27C C28C 1.3900
C27C H27C 0.9400
C28C C21C 1.373(12)
C28C C29C 1.3900
C29C C30C 1.3900
C29C H29C 0.9400
C30C H30C 0.9400
C21C F33C 1.268(7)
C21C F32C 1.291(8)
C21C F34C 1.304(7)
C21C F22C 1.313(5)
C21C F24C 1.314(4)
C21C F23C 1.322(4)
N1D C2D 1.320(3)
N1D C6D 1.367(3)
C2D C3D 1.385(3)
C2D H2D 0.9400
C3D C4D 1.367(3)
C3D H3D 0.9400
C4D C5D 1.401(3)
C4D H4D 0.9400
C5D C6D 1.406(3)
C5D C10D 1.458(3)
C6D C7D 1.444(3)
C7D C8D 1.360(3)
C7D C25D 1.380(10)
C7D C15D 1.500(3)
C8D C9D 1.423(3)
C8D H8D 0.9400
C9D C10D 1.411(3)
C9D C14D 1.417(3)
C10D C11D 1.402(3)
C11D C12D 1.365(3)
C11D H11D 0.9400
C12D C13D 1.397(4)
C12D H12D 0.9400
C13D C14D 1.364(3)
C13D H13D 0.9400
C14D H14D 0.9400
C15D C16D 1.393(4)
C15D C20D 1.393(4)
C16D C17D 1.367(3)
C16D H16D 0.9400
C17D C18D 1.393(4)
C17D H17D 0.9400
C18D C19D 1.385(4)
C18D C21D 1.465(4)
C19D C20D 1.370(3)
C19D H19D 0.9400
C20D H20D 0.9400
C25D C26D 1.3900
C25D C30D 1.3900
C26D C27D 1.3900
C26D H26D 0.9400
C27D C28D 1.3900
C27D H27D 0.9400
C28D C29D 1.3900
C28D C21D 1.610(11)
C29D C30D 1.3900
C29D H29D 0.9400
C30D H30D 0.9400
C21D F34D 1.284(8)
C21D F32D 1.296(8)
C21D F33D 1.299(9)
C21D F24D 1.300(5)
C21D F22D 1.323(4)
C21D F23D 1.326(5)

loop_
_geom_torsion_atom_site_label_1
_geom_torsion_atom_site_label_2
_geom_torsion_atom_site_label_3
_geom_torsion_atom_site_label_4
_geom_torsion
C6A N1A C2A C3A 0.0(3)
N1A C2A C3A C4A 1.3(4)
C2A C3A C4A C5A -0.8(3)
C3A C4A C5A C6A -0.7(3)
C3A C4A C5A C10A 178.8(2)
C2A N1A C6A C5A -1.7(3)
C2A N1A C6A C7A 179.80(18)
C4A C5A C6A N1A 2.0(3)
C10A C5A C6A N1A -177.50(18)
C4A C5A C6A C7A -179.50(18)
C10A C5A C6A C7A 1.0(3)
N1A C6A C7A C8A 176.42(18)
C5A C6A C7A C8A -2.1(3)
N1A C6A C7A C25A -10.2(9)
C5A C6A C7A C25A 171.3(8)
N1A C6A C7A C15A -1.7(3)
C5A C6A C7A C15A 179.7(2)
C25A C7A C8A C9A -172.8(8)
C6A C7A C8A C9A 1.4(3)
C15A C7A C8A C9A 179.5(2)
C7A C8A C9A C10A 0.6(3)
C7A C8A C9A C14A 180.0(2)
C14A C9A C10A C11A 0.7(3)
C8A C9A C10A C11A -179.93(19)
C14A C9A C10A C5A 178.84(19)
C8A C9A C10A C5A -1.7(3)
C4A C5A C10A C11A -0.4(3)
C6A C5A C10A C11A 179.1(2)
C4A C5A C10A C9A -178.5(2)
C6A C5A C10A C9A 1.0(3)
C9A C10A C11A C12A -0.7(3)
C5A C10A C11A C12A -178.8(2)
C10A C11A C12A C13A 0.4(4)
C11A C12A C13A C14A -0.2(4)
C12A C13A C14A C9A 0.2(4)
C10A C9A C14A C13A -0.4(3)
C8A C9A C14A C13A -179.8(2)
C8A C7A C15A C20A -46.8(3)
C6A C7A C15A C20A 131.3(3)
C8A C7A C15A C16A 129.8(3)
C6A C7A C15A C16A -52.1(3)
C20A C15A C16A C17A 0.5(4)
C7A C15A C16A C17A -176.2(2)
C15A C16A C17A C18A -0.7(4)
C16A C17A C18A C19A 0.8(4)
C16A C17A C18A C21A -179.3(3)
C17A C18A C19A C20A -0.8(4)
C21A C18A C19A C20A 179.3(3)
C18A C19A C20A C15A 0.7(4)
C16A C15A C20A C19A -0.6(4)
C7A C15A C20A C19A 176.2(2)
C8A C7A C25A C26A 57.5(14)
C6A C7A C25A C26A -116.1(10)
C8A C7A C25A C30A -120.3(7)
C6A C7A C25A C30A 66.1(11)
C30A C25A C26A C27A 0.0
C7A C25A C26A C27A -177.7(19)
C25A C26A C27A C28A 0.0
C26A C27A C28A C29A 0.0
C26A C27A C28A C21A -176.5(16)
C27A C28A C29A C30A 0.0
C21A C28A C29A C30A 176.7(16)
C28A C29A C30A C25A 0.0
C26A C25A C30A C29A 0.0
C7A C25A C30A C29A 178.0(16)
C17A C18A C21A F23A 84.3(7)
C19A C18A C21A F23A -95.8(7)
C17A C18A C21A F22A -37.8(7)
C19A C18A C21A F22A 142.0(7)
C17A C18A C21A F24A -156.9(6)
C19A C18A C21A F24A 22.9(7)
C29A C28A C21A F33A 30.8(15)
C27A C28A C21A F33A -152.6(12)
C29A C28A C21A F34A 151.1(12)
C27A C28A C21A F34A -32.3(15)
C29A C28A C21A F32A -93.4(13)
C27A C28A C21A F32A 83.2(14)
C6B N1B C2B C3B 0.0(3)
N1B C2B C3B C4B 0.5(4)
C2B C3B C4B C5B -0.6(4)
C3B C4B C5B C6B 0.2(3)
C3B C4B C5B C10B -178.0(2)
C2B N1B C6B C5B -0.4(3)
C2B N1B C6B C7B 177.59(18)
C4B C5B C6B N1B 0.3(3)
C10B C5B C6B N1B 178.54(18)
C4B C5B C6B C7B -177.63(19)
C10B C5B C6B C7B 0.6(3)
N1B C6B C7B C8B -175.18(18)
C5B C6B C7B C8B 2.8(3)
N1B C6B C7B C15B 3.8(3)
C5B C6B C7B C15B -178.2(2)
N1B C6B C7B C25B 8.6(7)
C5B C6B C7B C25B -173.4(7)
C6B C7B C8B C9B -3.3(3)
C15B C7B C8B C9B 177.7(2)
C25B C7B C8B C9B 172.5(8)
C7B C8B C9B C10B 0.2(3)
C7B C8B C9B C14B -178.9(2)
C14B C9B C10B C11B 1.7(3)
C8B C9B C10B C11B -177.4(2)
C14B C9B C10B C5B -177.5(2)
C8B C9B C10B C5B 3.4(3)
C4B C5B C10B C11B -4.7(3)
C6B C5B C10B C11B 177.12(19)
C4B C5B C10B C9B 174.4(2)
C6B C5B C10B C9B -3.7(3)
C9B C10B C11B C12B -0.6(3)
C5B C10B C11B C12B 178.5(2)
C10B C11B C12B C13B -0.9(4)
C11B C12B C13B C14B 1.4(4)
C12B C13B C14B C9B -0.3(4)
C10B C9B C14B C13B -1.2(4)
C8B C9B C14B C13B 177.9(2)
C8B C7B C15B C20B 50.7(3)
C6B C7B C15B C20B -128.3(3)
C8B C7B C15B C16B -126.7(3)
C6B C7B C15B C16B 54.3(3)
C20B C15B C16B C17B 0.1(4)
C7B C15B C16B C17B 177.6(2)
C15B C16B C17B C18B 0.7(4)
C16B C17B C18B C19B -1.3(4)
C16B C17B C18B C21B 179.1(2)
C17B C18B C19B C20B 1.1(4)
C21B C18B C19B C20B -179.3(2)
C18B C19B C20B C15B -0.4(4)
C16B C15B C20B C19B -0.2(4)
C7B C15B C20B C19B -177.7(2)
C8B C7B C25B C26B -51.2(14)
C6B C7B C25B C26B 124.7(9)
C8B C7B C25B C30B 117.8(9)
C6B C7B C25B C30B -66.3(12)
C30B C25B C26B C27B 0.0
C7B C25B C26B C27B 169.0(19)
C25B C26B C27B C28B 0.0
C26B C27B C28B C21B -178(2)
C26B C27B C28B C29B 0.0
C21B C28B C29B C30B 177(2)
C27B C28B C29B C30B 0.0
C28B C29B C30B C25B 0.0
C26B C25B C30B C29B 0.0
C7B C25B C30B C29B -169.1(18)
C27B C28B C21B F34B -68.0(14)
C29B C28B C21B F34B 114.5(13)
C27B C28B C21B F33B 54.8(15)
C29B C28B C21B F33B -122.7(12)
C27B C28B C21B F32B 175.1(10)
C29B C28B C21B F32B -2.4(17)
C17B C18B C21B F24B -48.9(10)
C19B C18B C21B F24B 131.5(9)
C17B C18B C21B F23B 70.1(10)
C19B C18B C21B F23B -109.5(10)
C17B C18B C21B F22B -168.9(9)
C19B C18B C21B F22B 11.5(9)
C6C N1C C2C C3C -0.3(3)
N1C C2C C3C C4C 1.2(4)
C2C C3C C4C C5C -1.2(4)
C3C C4C C5C C6C 0.4(3)
C3C C4C C5C C10C -177.8(2)
C2C N1C C6C C5C -0.5(3)
C2C N1C C6C C7C 177.31(19)
C4C C5C C6C N1C 0.4(3)
C10C C5C C6C N1C 178.70(18)
C4C C5C C6C C7C -177.3(2)
C10C C5C C6C C7C 1.0(3)
N1C C6C C7C C8C -175.36(19)
C5C C6C C7C C8C 2.5(3)
N1C C6C C7C C15C 4.1(3)
C5C C6C C7C C15C -178.1(2)
N1C C6C C7C C25C 10.6(7)
C5C C6C C7C C25C -171.6(7)
C6C C7C C8C C9C -3.0(3)
C15C C7C C8C C9C 177.5(2)
C25C C7C C8C C9C 170.6(8)
C7C C8C C9C C10C 0.0(3)
C7C C8C C9C C14C -178.2(2)
C14C C9C C10C C11C 1.2(3)
C8C C9C C10C C11C -177.1(2)
C14C C9C C10C C5C -178.2(2)
C8C C9C C10C C5C 3.5(3)
C4C C5C C10C C11C -5.2(3)
C6C C5C C10C C11C 176.6(2)
C4C C5C C10C C9C 174.2(2)
C6C C5C C10C C9C -3.9(3)
C9C C10C C11C C12C -0.4(3)
C5C C10C C11C C12C 179.0(2)
C10C C11C C12C C13C -0.8(4)
C11C C12C C13C C14C 1.2(4)
C12C C13C C14C C9C -0.3(4)
C10C C9C C14C C13C -0.9(4)
C8C C9C C14C C13C 177.4(2)
C8C C7C C15C C16C 50.6(3)
C6C C7C C15C C16C -128.9(2)
C8C C7C C15C C20C -126.1(3)
C6C C7C C15C C20C 54.4(3)
C20C C15C C16C C17C -0.7(4)
C7C C15C C16C C17C -177.5(2)
C15C C16C C17C C18C 0.1(4)
C16C C17C C18C C19C 0.6(4)
C16C C17C C18C C21C -179.4(2)
C17C C18C C19C C20C -0.8(4)
C21C C18C C19C C20C 179.2(2)
C18C C19C C20C C15C 0.2(4)
C16C C15C C20C C19C 0.6(4)
C7C C15C C20C C19C 177.4(2)
C8C C7C C25C C26C -50.1(15)
C6C C7C C25C C26C 123.5(10)
C8C C7C C25C C30C 121.3(9)
C6C C7C C25C C30C -65.0(12)
C30C C25C C26C C27C 0.0
C7C C25C C26C C27C 171.2(19)
C25C C26C C27C C28C 0.0
C26C C27C C28C C21C -175(2)
C26C C27C C28C C29C 0.0
C21C C28C C29C C30C 174(2)
C27C C28C C29C C30C 0.0
C28C C29C C30C C25C 0.0
C26C C25C C30C C29C 0.0
C7C C25C C30C C29C -171.6(19)
C29C C28C C21C F33C 70.9(17)
C27C C28C C21C F33C -114.6(14)
C29C C28C C21C F32C -173.0(13)
C27C C28C C21C F32C 1.5(18)
C29C C28C C21C F34C -47.1(18)
C27C C28C C21C F34C 127.5(13)
C17C C18C C21C F22C -170.3(5)
C19C C18C C21C F22C 9.7(6)
C17C C18C C21C F24C -50.0(6)
C19C C18C C21C F24C 129.9(5)
C17C C18C C21C F23C 69.2(6)
C19C C18C C21C F23C -110.8(6)
C6D N1D C2D C3D 0.0(3)
N1D C2D C3D C4D 0.8(4)
C2D C3D C4D C5D -0.6(3)
C3D C4D C5D C6D -0.3(3)
C3D C4D C5D C10D 178.7(2)
C2D N1D C6D C5D -1.1(3)
C2D N1D C6D C7D 179.5(2)
C4D C5D C6D N1D 1.2(3)
C10D C5D C6D N1D -177.85(19)
C4D C5D C6D C7D -179.3(2)
C10D C5D C6D C7D 1.6(3)
N1D C6D C7D C8D 176.57(19)
C5D C6D C7D C8D -2.9(3)
N1D C6D C7D C25D -7.5(9)
C5D C6D C7D C25D 173.0(8)
N1D C6D C7D C15D -1.0(3)
C5D C6D C7D C15D 179.6(2)
C25D C7D C8D C9D -174.3(8)
C6D C7D C8D C9D 2.0(3)
C15D C7D C8D C9D 179.6(2)
C7D C8D C9D C10D 0.2(3)
C7D C8D C9D C14D 179.9(2)
C14D C9D C10D C11D 0.2(3)
C8D C9D C10D C11D 179.9(2)
C14D C9D C10D C5D 178.7(2)
C8D C9D C10D C5D -1.5(3)
C4D C5D C10D C11D 0.1(3)
C6D C5D C10D C11D 179.1(2)
C4D C5D C10D C9D -178.4(2)
C6D C5D C10D C9D 0.6(3)
C9D C10D C11D C12D -0.5(3)
C5D C10D C11D C12D -179.0(2)
C10D C11D C12D C13D 0.6(4)
C11D C12D C13D C14D -0.2(4)
C12D C13D C14D C9D -0.1(4)
C10D C9D C14D C13D 0.1(4)
C8D C9D C14D C13D -179.6(2)
C8D C7D C15D C16D 129.1(3)
C6D C7D C15D C16D -53.4(3)
C8D C7D C15D C20D -47.4(3)
C6D C7D C15D C20D 130.1(3)
C20D C15D C16D C17D 0.7(4)
C7D C15D C16D C17D -175.9(2)
C15D C16D C17D C18D -0.5(4)
C16D C17D C18D C19D 0.2(4)
C16D C17D C18D C21D -179.3(3)
C17D C18D C19D C20D -0.1(4)
C21D C18D C19D C20D 179.4(3)
C18D C19D C20D C15D 0.3(4)
C16D C15D C20D C19D -0.6(4)
C7D C15D C20D C19D 176.0(2)
C8D C7D C25D C26D 59.2(14)
C6D C7D C25D C26D -116.8(10)
C8D C7D C25D C30D -118.1(8)
C6D C7D C25D C30D 65.8(12)
C7D C25D C26D C27D -177.2(19)
C30D C25D C26D C27D 0.0
C25D C26D C27D C28D 0.0
C26D C27D C28D C29D 0.0
C26D C27D C28D C21D -173.8(17)
C27D C28D C29D C30D 0.0
C21D C28D C29D C30D 173.9(17)
C28D C29D C30D C25D 0.0
C7D C25D C30D C29D 177.5(17)
C26D C25D C30D C29D 0.0
C19D C18D C21D F24D -98.7(6)
C17D C18D C21D F24D 80.8(7)
C19D C18D C21D F22D 21.0(6)
C17D C18D C21D F22D -159.4(5)
C19D C18D C21D F23D 140.6(6)
C17D C18D C21D F23D -39.9(6)
C29D C28D C21D F34D 29.8(16)
C27D C28D C21D F34D -156.3(12)
C29D C28D C21D F32D 148.5(12)
C27D C28D C21D F32D -37.6(15)
C29D C28D C21D F33D -92.4(14)
C27D C28D C21D F33D 81.5(15)
